data_4311625
loop_
_publ_author_name
'Baldo Lucchese'
'Kristi J. Humphreys'
'Dong-Heon Lee'
'Christopher D. Incarvito'
'Roger D. Sommer'
'Arnold L. Rheingold'
'Kenneth D. Karlin'

_publ_section_title
;
 Mono-, Bi-, and Trinuclear CuII-Cl Containing Products Based on the
 Tris(2-pyridylmethyl)amine Chelate Derived from Copper(I) Complex
 Dechlorination Reactions of Chloroform
;
_journal_name_full 'Inorganic Chemistry'
_journal_page_first 5987
_journal_page_last 5998
_journal_paper_doi 10.1021/ic0497477
_journal_volume 43
_journal_year 2004
_chemical_formula_sum 'C19 H20 Cl Cu F6 N4 O P'
_chemical_formula_weight 564.35
_chemical_name_systematic
; 
 ? 
;
_space_group_IT_number 56
_symmetry_cell_setting orthorhombic
_symmetry_space_group_name_Hall '-P 2ab 2ac'
_symmetry_space_group_name_H-M 'P c c n'
_atom_sites_solution_hydrogens geom
_atom_sites_solution_primary direct
_atom_sites_solution_secondary difmap
_audit_creation_method SHELXL-97
_cell_angle_alpha 90.00
_cell_angle_beta 90.00
_cell_angle_gamma 90.00
_cell_formula_units_Z 8
_cell_length_a 16.2442(11)
_cell_length_b 17.4381(12)
_cell_length_c 15.4129(11)
_cell_measurement_reflns_used 5051
_cell_measurement_temperature 173(2)
_cell_volume 4366.0(5)
_computing_cell_refinement 'Bruker SMART'
_computing_data_collection 'Bruker SMART'
_computing_data_reduction 'Bruker SHELXTL'
_computing_molecular_graphics 'Bruker SHELXTL'
_computing_publication_material 'Bruker SHELXTL'
_computing_structure_refinement 'SHELXL-97 (Sheldrick, 1997)'
_computing_structure_solution 'SHELXS-97 (Sheldrick, 1990)'
_diffrn_ambient_temperature 173(2)
_diffrn_measured_fraction_theta_full 0.817
_diffrn_measured_fraction_theta_max 0.817
_diffrn_measurement_device_type 'CCD area detector'
_diffrn_measurement_method 'phi and omega scans'
_diffrn_radiation_monochromator graphite
_diffrn_radiation_source 'fine-focus sealed tube'
_diffrn_radiation_type MoK\a
_diffrn_radiation_wavelength 0.71073
_diffrn_reflns_av_R_equivalents 0.0374
_diffrn_reflns_av_sigmaI/netI 0.0291
_diffrn_reflns_limit_h_max 21
_diffrn_reflns_limit_h_min -21
_diffrn_reflns_limit_k_max 20
_diffrn_reflns_limit_k_min -8
_diffrn_reflns_limit_l_max 19
_diffrn_reflns_limit_l_min -14
_diffrn_reflns_number 12413
_diffrn_reflns_theta_full 28.27
_diffrn_reflns_theta_max 28.27
_diffrn_reflns_theta_min 2.34
_exptl_absorpt_coefficient_mu 1.268
_exptl_absorpt_correction_T_max 0.7856
_exptl_absorpt_correction_T_min 0.6310
_exptl_absorpt_correction_type 'Empirical from SADABS'
_exptl_crystal_colour green
_exptl_crystal_density_diffrn 1.717
_exptl_crystal_density_method 'not measured'
_exptl_crystal_description block
_exptl_crystal_F_000 2280
_exptl_crystal_size_max 0.40
_exptl_crystal_size_mid 0.20
_exptl_crystal_size_min 0.20
_refine_diff_density_max 0.928
_refine_diff_density_min -0.640
_refine_diff_density_rms 0.090
_refine_ls_extinction_method none
_refine_ls_goodness_of_fit_ref 1.036
_refine_ls_hydrogen_treatment mixed
_refine_ls_matrix_type full
_refine_ls_number_parameters 301
_refine_ls_number_reflns 4426
_refine_ls_number_restraints 0
_refine_ls_restrained_S_all 1.036
_refine_ls_R_factor_all 0.0786
_refine_ls_R_factor_gt 0.0542
_refine_ls_shift/su_max 0.000
_refine_ls_shift/su_mean 0.000
_refine_ls_structure_factor_coef Fsqd
_refine_ls_weighting_details 'calc w=1/[\s^2^(Fo^2^)+(0.0820P)^2^+6.6878P] where P=(Fo^2^+2Fc^2^)/3'
_refine_ls_weighting_scheme calc
_refine_ls_wR_factor_gt 0.1397
_refine_ls_wR_factor_ref 0.1584
_reflns_number_gt 3194
_reflns_number_total 4426
_reflns_threshold_expression >2sigma(I)
_cod_data_source_file ic0497477si20040226_034116.cif
_cod_data_source_block kdk29
_cod_depositor_comments
;
The following automatic conversions were performed:
'_symmetry_cell_setting' value 'Orthorhombic' changed to 'orthorhombic'
according to '/home/saulius/struct/CIF-dictionaries/cif_core.dic'
dictionary named 'cif_core.dic' version 2.4.1 from 2010-06-29.

Automatic conversion script
Id: cif_fix_enum 1527 2010-12-29 10:47:43Z saulius 
;
_cod_database_code 4311625

loop_
_symmetry_equiv_pos_as_xyz
'x, y, z'
'-x+1/2, -y+1/2, z'
'-x, y+1/2, -z+1/2'
'x+1/2, -y, -z+1/2'
'-x, -y, -z'
'x-1/2, y-1/2, -z'
'x, -y-1/2, z-1/2'
'-x-1/2, y, z-1/2'

loop_
_atom_site_label
_atom_site_type_symbol
_atom_site_fract_x
_atom_site_fract_y
_atom_site_fract_z
_atom_site_U_iso_or_equiv
_atom_site_adp_type
_atom_site_occupancy
_atom_site_symmetry_multiplicity
_atom_site_calc_flag
_atom_site_refinement_flags
_atom_site_disorder_assembly
_atom_site_disorder_group
Cu1 Cu 0.01027(2) 0.00031(3) 0.23300(4) 0.03063(17) Uani 1 1 d . . .
Cl2 Cl -0.12529(6) -0.00179(7) 0.20796(8) 0.0470(3) Uani 1 1 d . . .
N1 N 0.02586(17) -0.06212(18) 0.3548(2) 0.0283(7) Uani 1 1 d . . .
N2 N 0.13473(19) 0.00067(18) 0.2430(2) 0.0290(7) Uani 1 1 d . . .
N3 N 0.02633(18) 0.11606(19) 0.2596(2) 0.0294(7) Uani 1 1 d . . .
N4 N 0.03925(19) -0.0540(2) 0.1190(2) 0.0340(8) Uani 1 1 d . . .
C1 C -0.0272(2) -0.0784(2) 0.4200(3) 0.0331(9) Uani 1 1 d . . .
C2 C -0.0060(3) -0.1259(3) 0.4881(3) 0.0445(12) Uani 1 1 d . . .
H2 H -0.0448 -0.1371 0.5325 0.053 Uiso 1 1 calc R . .
C3 C 0.0720(3) -0.1569(3) 0.4910(3) 0.0446(12) Uani 1 1 d . . .
H3 H 0.0873 -0.1903 0.5369 0.053 Uiso 1 1 calc R . .
C4 C 0.1278(2) -0.1389(2) 0.4266(3) 0.0390(10) Uani 1 1 d . . .
H4 H 0.1824 -0.1585 0.4285 0.047 Uiso 1 1 calc R . .
C5 C 0.1027(2) -0.0917(2) 0.3589(3) 0.0309(9) Uani 1 1 d . . .
C6 C -0.1114(2) -0.0411(3) 0.4135(3) 0.0435(11) Uani 1 1 d . . .
H6A H -0.1044 0.0139 0.3991 0.052 Uiso 1 1 calc R . .
H6B H -0.1426 -0.0654 0.3657 0.052 Uiso 1 1 calc R . .
C7 C 0.1596(2) -0.0726(2) 0.2852(3) 0.0332(9) Uani 1 1 d . . .
H7A H 0.2166 -0.0679 0.3073 0.040 Uiso 1 1 calc R . .
H7B H 0.1584 -0.1145 0.2420 0.040 Uiso 1 1 calc R . .
C8 C -0.0283(3) 0.1733(3) 0.2475(3) 0.0389(11) Uani 1 1 d . . .
H8 H -0.0844 0.1607 0.2377 0.047 Uiso 1 1 calc R . .
C9 C -0.0057(3) 0.2487(3) 0.2488(3) 0.0529(14) Uani 1 1 d . . .
H9 H -0.0456 0.2876 0.2397 0.063 Uiso 1 1 calc R . .
C10 C 0.0755(3) 0.2680(3) 0.2635(4) 0.0553(14) Uani 1 1 d . . .
H10 H 0.0927 0.3201 0.2628 0.066 Uiso 1 1 calc R . .
C11 C 0.1314(3) 0.2095(3) 0.2794(4) 0.0486(12) Uani 1 1 d . . .
H11 H 0.1874 0.2210 0.2914 0.058 Uiso 1 1 calc R . .
C12 C 0.1046(2) 0.1346(2) 0.2775(3) 0.0336(9) Uani 1 1 d . . .
C13 C 0.1604(2) 0.0676(2) 0.2967(3) 0.0365(10) Uani 1 1 d . . .
H13A H 0.2181 0.0814 0.2832 0.044 Uiso 1 1 calc R . .
H13B H 0.1571 0.0542 0.3590 0.044 Uiso 1 1 calc R . .
C14 C -0.0097(3) -0.0963(3) 0.0669(3) 0.0439(11) Uani 1 1 d . . .
H14 H -0.0660 -0.1026 0.0821 0.053 Uiso 1 1 calc R . .
C15 C 0.0191(3) -0.1305(3) -0.0073(3) 0.0539(14) Uani 1 1 d . . .
H15 H -0.0163 -0.1617 -0.0413 0.065 Uiso 1 1 calc R . .
C16 C 0.0996(3) -0.1194(3) -0.0324(3) 0.0517(13) Uani 1 1 d . . .
H16 H 0.1201 -0.1418 -0.0842 0.062 Uiso 1 1 calc R . .
C17 C 0.1502(3) -0.0748(3) 0.0199(3) 0.0437(11) Uani 1 1 d . . .
H17 H 0.2061 -0.0662 0.0044 0.052 Uiso 1 1 calc R . .
C18 C 0.1182(2) -0.0433(2) 0.0945(3) 0.0345(9) Uani 1 1 d . . .
C19 C 0.1682(2) 0.0058(2) 0.1537(3) 0.0356(10) Uani 1 1 d . . .
H19A H 0.2262 -0.0115 0.1532 0.043 Uiso 1 1 calc R . .
H19B H 0.1666 0.0597 0.1336 0.043 Uiso 1 1 calc R . .
O13 O -0.1578(2) -0.0476(2) 0.4921(2) 0.0524(9) Uani 1 1 d . . .
H13 H -0.1890 -0.0859 0.4891 0.079 Uiso 1 1 calc R . .
P1 P 0.2500 0.7500 0.64494(11) 0.0330(4) Uani 1 2 d S . .
F1 F 0.2500 0.7500 0.7491(2) 0.0585(11) Uani 1 2 d S . .
F2 F 0.15635(13) 0.72101(14) 0.64461(19) 0.0453(7) Uani 1 1 d . . .
F3 F 0.28135(15) 0.66272(14) 0.64495(19) 0.0458(7) Uani 1 1 d . . .
F4 F 0.2500 0.7500 0.5413(2) 0.0433(9) Uani 1 2 d S . .
P2 P 0.7500 0.7500 0.96458(15) 0.0591(6) Uani 1 2 d S . .
F5 F 0.8431(3) 0.7584(4) 0.9632(5) 0.173(3) Uani 1 1 d . . .
F6 F 0.7600(4) 0.6884(3) 1.0375(4) 0.154(3) Uani 1 1 d . . .
F7 F 0.7598(3) 0.6870(2) 0.8921(3) 0.1080(15) Uani 1 1 d . . .

loop_
_atom_site_aniso_label
_atom_site_aniso_U_11
_atom_site_aniso_U_22
_atom_site_aniso_U_33
_atom_site_aniso_U_23
_atom_site_aniso_U_13
_atom_site_aniso_U_12
Cu1 0.0185(2) 0.0331(3) 0.0404(3) 0.0003(2) -0.00053(17) 0.00056(16)
Cl2 0.0246(4) 0.0627(8) 0.0537(7) 0.0071(6) -0.0021(4) -0.0011(4)
N1 0.0236(13) 0.0248(18) 0.036(2) -0.0014(15) -0.0022(12) -0.0027(11)
N2 0.0240(14) 0.028(2) 0.0351(19) -0.0021(15) 0.0035(11) -0.0001(11)
N3 0.0299(15) 0.026(2) 0.0324(19) 0.0010(14) 0.0019(13) 0.0033(12)
N4 0.0354(16) 0.029(2) 0.037(2) -0.0001(16) -0.0022(14) -0.0001(12)
C1 0.0286(17) 0.037(3) 0.033(2) -0.0014(18) -0.0007(15) -0.0030(15)
C2 0.045(2) 0.051(4) 0.038(3) 0.006(2) 0.0030(18) -0.0079(19)
C3 0.047(2) 0.046(3) 0.041(3) 0.011(2) -0.0101(19) -0.0007(19)
C4 0.0320(19) 0.034(3) 0.051(3) -0.005(2) -0.0108(17) 0.0023(15)
C5 0.0264(16) 0.025(2) 0.041(2) -0.0036(18) -0.0042(15) -0.0006(13)
C6 0.034(2) 0.050(3) 0.047(3) -0.002(2) 0.0063(18) -0.0012(18)
C7 0.0249(17) 0.028(2) 0.047(3) -0.0004(18) -0.0017(15) 0.0033(13)
C8 0.037(2) 0.040(3) 0.039(3) 0.006(2) 0.0027(17) 0.0118(17)
C9 0.061(3) 0.035(4) 0.062(4) 0.008(2) 0.015(2) 0.022(2)
C10 0.066(3) 0.026(3) 0.075(4) -0.007(3) 0.021(3) 0.001(2)
C11 0.041(2) 0.036(3) 0.068(4) -0.007(2) 0.011(2) -0.0070(18)
C12 0.0298(18) 0.031(3) 0.040(2) -0.0041(19) 0.0067(16) 0.0012(14)
C13 0.0252(17) 0.030(3) 0.054(3) -0.006(2) -0.0025(16) -0.0028(14)
C14 0.044(2) 0.046(3) 0.041(3) 0.002(2) -0.0069(19) -0.0026(18)
C15 0.070(3) 0.051(4) 0.041(3) -0.006(2) -0.017(2) 0.005(2)
C16 0.070(3) 0.057(4) 0.029(3) -0.003(2) 0.000(2) 0.016(2)
C17 0.051(2) 0.043(3) 0.037(3) 0.005(2) 0.0066(19) 0.0117(19)
C18 0.0365(19) 0.030(3) 0.037(2) 0.0076(19) 0.0010(16) 0.0058(15)
C19 0.0305(18) 0.030(2) 0.047(3) -0.001(2) 0.0103(16) 0.0009(14)
O13 0.0446(18) 0.062(3) 0.051(2) -0.0050(18) 0.0101(14) -0.0059(15)
P1 0.0309(6) 0.0301(9) 0.0380(9) 0.000 0.000 -0.0024(5)
F1 0.076(3) 0.062(3) 0.037(2) 0.000 0.000 -0.002(2)
F2 0.0338(11) 0.0373(15) 0.0650(19) 0.0023(13) 0.0068(11) -0.0068(9)
F3 0.0452(13) 0.0291(15) 0.0631(19) 0.0068(13) -0.0017(12) 0.0008(10)
F4 0.0464(19) 0.049(3) 0.035(2) 0.000 0.000 0.0008(15)
P2 0.0505(10) 0.0622(15) 0.0647(14) 0.000 0.000 0.0160(9)
F5 0.059(3) 0.218(7) 0.240(7) -0.052(6) -0.027(4) 0.001(3)
F6 0.243(7) 0.132(5) 0.087(4) 0.031(3) 0.018(4) 0.099(5)
F7 0.159(4) 0.060(3) 0.105(4) -0.013(2) -0.024(3) 0.024(2)

loop_
_atom_type_symbol
_atom_type_description
_atom_type_scat_dispersion_real
_atom_type_scat_dispersion_imag
_atom_type_scat_source
C C 0.0033 0.0016 'International Tables Vol C Tables 4.2.6.8 and 6.1.1.4'
H H 0.0000 0.0000 'International Tables Vol C Tables 4.2.6.8 and 6.1.1.4'
N N 0.0061 0.0033 'International Tables Vol C Tables 4.2.6.8 and 6.1.1.4'
F F 0.0171 0.0103 'International Tables Vol C Tables 4.2.6.8 and 6.1.1.4'
P P 0.1023 0.0942 'International Tables Vol C Tables 4.2.6.8 and 6.1.1.4'
Cl Cl 0.1484 0.1585 'International Tables Vol C Tables 4.2.6.8 and 6.1.1.4'
O O 0.0106 0.0060 'International Tables Vol C Tables 4.2.6.8 and 6.1.1.4'
Cu Cu 0.3201 1.2651 'International Tables Vol C Tables 4.2.6.8 and 6.1.1.4'

loop_
_geom_angle_atom_site_label_1
_geom_angle_atom_site_label_2
_geom_angle_atom_site_label_3
_geom_angle
_geom_angle_site_symmetry_1
_geom_angle_site_symmetry_3
_geom_angle_publ_flag
N2 Cu1 N4 80.66(13) . . ?
N2 Cu1 N3 81.76(12) . . ?
N4 Cu1 N3 126.10(13) . . ?
N2 Cu1 N1 79.66(12) . . ?
N4 Cu1 N1 118.66(13) . . ?
N3 Cu1 N1 107.47(13) . . ?
N2 Cu1 Cl2 174.37(10) . . ?
N4 Cu1 Cl2 94.06(10) . . ?
N3 Cu1 Cl2 100.01(9) . . ?
N1 Cu1 Cl2 104.73(8) . . ?
C5 N1 C1 118.2(3) . . ?
C5 N1 Cu1 109.7(3) . . ?
C1 N1 Cu1 131.9(2) . . ?
C19 N2 C7 111.0(3) . . ?
C19 N2 C13 111.4(3) . . ?
C7 N2 C13 110.7(3) . . ?
C19 N2 Cu1 107.2(2) . . ?
C7 N2 Cu1 107.5(2) . . ?
C13 N2 Cu1 108.9(2) . . ?
C12 N3 C8 118.3(4) . . ?
C12 N3 Cu1 113.2(3) . . ?
C8 N3 Cu1 127.6(3) . . ?
C18 N4 C14 117.9(4) . . ?
C18 N4 Cu1 113.3(3) . . ?
C14 N4 Cu1 128.8(3) . . ?
N1 C1 C2 122.1(4) . . ?
N1 C1 C6 115.8(4) . . ?
C2 C1 C6 122.2(4) . . ?
C3 C2 C1 119.3(4) . . ?
C2 C3 C4 119.4(4) . . ?
C3 C4 C5 118.7(4) . . ?
N1 C5 C4 122.2(4) . . ?
N1 C5 C7 116.7(4) . . ?
C4 C5 C7 121.2(3) . . ?
O13 C6 C1 112.6(4) . . ?
N2 C7 C5 110.7(3) . . ?
N3 C8 C9 122.3(4) . . ?
C8 C9 C10 119.7(4) . . ?
C9 C10 C11 118.3(5) . . ?
C12 C11 C10 119.1(4) . . ?
N3 C12 C11 122.2(4) . . ?
N3 C12 C13 115.0(3) . . ?
C11 C12 C13 122.7(4) . . ?
N2 C13 C12 109.2(3) . . ?
N4 C14 C15 122.2(4) . . ?
C14 C15 C16 119.8(5) . . ?
C15 C16 C17 118.6(5) . . ?
C18 C17 C16 119.0(4) . . ?
N4 C18 C17 122.6(4) . . ?
N4 C18 C19 115.1(4) . . ?
C17 C18 C19 122.3(4) . . ?
N2 C19 C18 109.5(3) . . ?
F4 P1 F2 89.82(12) . 2_565 ?
F4 P1 F2 89.82(12) . . ?
F2 P1 F2 179.6(2) 2_565 . ?
F4 P1 F3 90.00(12) . . ?
F2 P1 F3 89.88(13) 2_565 . ?
F2 P1 F3 90.12(13) . . ?
F4 P1 F3 90.00(12) . 2_565 ?
F2 P1 F3 90.12(13) 2_565 2_565 ?
F2 P1 F3 89.88(13) . 2_565 ?
F3 P1 F3 180.0(2) . 2_565 ?
F4 P1 F1 180.000(2) . . ?
F2 P1 F1 90.18(12) 2_565 . ?
F2 P1 F1 90.18(12) . . ?
F3 P1 F1 90.00(12) . . ?
F3 P1 F1 90.00(12) 2_565 . ?
F5 P2 F5 178.4(6) . 2_665 ?
F5 P2 F6 92.7(4) . 2_665 ?
F5 P2 F6 88.5(4) 2_665 2_665 ?
F5 P2 F6 88.5(4) . . ?
F5 P2 F6 92.7(4) 2_665 . ?
F6 P2 F6 88.1(5) 2_665 . ?
F5 P2 F7 91.3(4) . 2_665 ?
F5 P2 F7 87.5(3) 2_665 2_665 ?
F6 P2 F7 91.1(3) 2_665 2_665 ?
F6 P2 F7 179.2(3) . 2_665 ?
F5 P2 F7 87.5(3) . . ?
F5 P2 F7 91.3(4) 2_665 . ?
F6 P2 F7 179.2(3) 2_665 . ?
F6 P2 F7 91.1(3) . . ?
F7 P2 F7 89.7(4) 2_665 . ?

loop_
_geom_bond_atom_site_label_1
_geom_bond_atom_site_label_2
_geom_bond_distance
_geom_bond_site_symmetry_2
_geom_bond_publ_flag
Cu1 N2 2.028(3) . ?
Cu1 N4 2.050(4) . ?
Cu1 N3 2.076(3) . ?
Cu1 N1 2.185(3) . ?
Cu1 Cl2 2.2360(10) . ?
N1 C5 1.351(4) . ?
N1 C1 1.354(5) . ?
N2 C19 1.482(5) . ?
N2 C7 1.489(5) . ?
N2 C13 1.490(5) . ?
N3 C12 1.340(5) . ?
N3 C8 1.348(5) . ?
N4 C18 1.350(5) . ?
N4 C14 1.350(5) . ?
C1 C2 1.380(6) . ?
C1 C6 1.518(5) . ?
C2 C3 1.379(6) . ?
C3 C4 1.380(6) . ?
C4 C5 1.391(6) . ?
C5 C7 1.501(6) . ?
C6 O13 1.432(5) . ?
C8 C9 1.365(7) . ?
C9 C10 1.380(7) . ?
C10 C11 1.387(7) . ?
C11 C12 1.378(6) . ?
C12 C13 1.509(5) . ?
C14 C15 1.373(7) . ?
C15 C16 1.378(7) . ?
C16 C17 1.388(7) . ?
C17 C18 1.377(6) . ?
C18 C19 1.492(6) . ?
P1 F4 1.597(4) . ?
P1 F2 1.603(2) 2_565 ?
P1 F2 1.603(2) . ?
P1 F3 1.605(2) . ?
P1 F3 1.605(2) 2_565 ?
P1 F1 1.606(4) . ?
P2 F5 1.520(5) . ?
P2 F5 1.520(5) 2_665 ?
P2 F6 1.563(5) 2_665 ?
P2 F6 1.563(5) . ?
P2 F7 1.575(5) 2_665 ?
P2 F7 1.575(5) . ?
